data_4342713
loop_
_publ_author_name
'Mikhalyova, Elena A.'
'Yakovenko, Anastasiya V.'
'Zeller, Matthias'
'Kiskin, Mikhail A.'
'Kolomzarov, Yuriy V.'
'Eremenko, Igor L.'
'Addison, Anthony W.'
'Pavlishchuk, Vitaly V.'

_publ_section_title
;
 Manifestation of \p-\p Stacking Interactions in Luminescence Properties
 and Energy Transfer in Aromatically-Derived Tb, Eu and Gd
 Tris(pyrazolyl)borate Complexes.
;
_journal_issue 7
_journal_name_full 'Inorganic chemistry'
_journal_page_first 3125
_journal_page_last 3133
_journal_paper_doi 10.1021/ic502120g
_journal_volume 54
_journal_year 2015
_chemical_formula_moiety 'C28 H27 B Eu N9 O5, C H Cl3'
_chemical_formula_sum 'C29 H28 B Cl3 Eu N9 O5'
_chemical_formula_weight 851.72
_chemical_name_systematic
; 
 ? 
;
_space_group_IT_number 2
_space_group_name_Hall '-P 1'
_symmetry_cell_setting triclinic
_symmetry_space_group_name_Hall '-P 1'
_symmetry_space_group_name_H-M 'P -1'
_atom_sites_solution_hydrogens geom
_atom_sites_solution_primary direct
_atom_sites_solution_secondary difmap
_audit_creation_method SHELXL-97
_cell_angle_alpha 100.320(2)
_cell_angle_beta 101.795(2)
_cell_angle_gamma 106.355(2)
_cell_formula_units_Z 2
_cell_length_a 11.0530(14)
_cell_length_b 11.1076(14)
_cell_length_c 15.203(3)
_cell_measurement_reflns_used 9622
_cell_measurement_temperature 100(2)
_cell_measurement_theta_max 30.91
_cell_measurement_theta_min 2.68
_cell_volume 1696.6(5)
_computing_cell_refinement 'Apex2 v2009.7-0'
_computing_data_collection 'Apex2 v2009.7-0 (Bruker, 2009)'
_computing_data_reduction 'Apex2 v2009.7-0'
_computing_molecular_graphics 'SHELXTL 6.14'
_computing_publication_material 'SHELXTL 6.14'
_computing_structure_refinement 'SHELXTL 6.14'
_computing_structure_solution 'SHELXTL 6.14 (Bruker, 2000-2003; Sheldrick, 2008)'
_diffrn_ambient_temperature 100(2)
_diffrn_measured_fraction_theta_full 0.990
_diffrn_measured_fraction_theta_max 0.886
_diffrn_measurement_device_type 'Bruker AXS SMART APEX CCD diffractometer'
_diffrn_measurement_method '\w scans'
_diffrn_radiation_monochromator graphite
_diffrn_radiation_source 'fine-focus sealed tube'
_diffrn_radiation_type MoK\a
_diffrn_radiation_wavelength 0.71073
_diffrn_reflns_av_R_equivalents 0.0179
_diffrn_reflns_av_sigmaI/netI 0.0259
_diffrn_reflns_limit_h_max 15
_diffrn_reflns_limit_h_min -16
_diffrn_reflns_limit_k_max 15
_diffrn_reflns_limit_k_min -16
_diffrn_reflns_limit_l_max 21
_diffrn_reflns_limit_l_min -21
_diffrn_reflns_number 20793
_diffrn_reflns_theta_full 28.00
_diffrn_reflns_theta_max 31.39
_diffrn_reflns_theta_min 1.99
_diffrn_standards_number 0
_exptl_absorpt_coefficient_mu 2.137
_exptl_absorpt_correction_T_max 0.7462
_exptl_absorpt_correction_T_min 0.5498
_exptl_absorpt_correction_type multi-scan
_exptl_absorpt_process_details 'Apex2  v2009.7-0 (Bruker, 2009)'
_exptl_crystal_colour colourless
_exptl_crystal_density_diffrn 1.667
_exptl_crystal_density_method 'not measured'
_exptl_crystal_description block
_exptl_crystal_F_000 848
_exptl_crystal_size_max 0.55
_exptl_crystal_size_mid 0.45
_exptl_crystal_size_min 0.35
_refine_diff_density_max 1.336
_refine_diff_density_min -0.986
_refine_diff_density_rms 0.087
_refine_ls_extinction_method none
_refine_ls_goodness_of_fit_ref 1.030
_refine_ls_hydrogen_treatment mixed
_refine_ls_matrix_type full
_refine_ls_number_parameters 441
_refine_ls_number_reflns 9903
_refine_ls_number_restraints 2
_refine_ls_restrained_S_all 1.030
_refine_ls_R_factor_all 0.0248
_refine_ls_R_factor_gt 0.0229
_refine_ls_shift/su_max 0.002
_refine_ls_shift/su_mean 0.000
_refine_ls_structure_factor_coef Fsqd
_refine_ls_weighting_details 'calc w=1/[\s^2^(Fo^2^)+(0.0260P)^2^+1.4138P] where P=(Fo^2^+2Fc^2^)/3'
_refine_ls_weighting_scheme calc
_refine_ls_wR_factor_gt 0.0551
_refine_ls_wR_factor_ref 0.0565
_reflns_number_gt 9375
_reflns_number_total 9903
_reflns_threshold_expression >2sigma(I)
_cod_data_source_file ic502120g_si_002.cif
_cod_data_source_block 10mz664_0m
_cod_depositor_comments
;
The following automatic conversions were performed:

'_symmetry_cell_setting' value 'Triclinic' changed to 'triclinic'
according to
/usr/data/users/saulius/crontab/automatic-downloads/rss-feeds/ACS/lib/dictionaries/cif_core.dic
dictionary named 'cif_core.dic' version 2.4.2 from 2011-04-26.

Automatic conversion script
Id: cif_fix_values 3105 2015-03-04 15:46:00Z robertas 

 Adding full bibliography for 4342713--4342716.cif.
;
_cod_original_sg_symbol_H-M P-1
_cod_database_code 4342713

loop_
_symmetry_equiv_pos_as_xyz
'x, y, z'
'-x, -y, -z'

loop_
_atom_site_label
_atom_site_type_symbol
_atom_site_fract_x
_atom_site_fract_y
_atom_site_fract_z
_atom_site_U_iso_or_equiv
_atom_site_adp_type
_atom_site_occupancy
_atom_site_symmetry_multiplicity
_atom_site_calc_flag
_atom_site_refinement_flags
B1 B 0.4066(2) 0.4017(2) 0.13411(15) 0.0180(4) Uani 1 1 d .
H1C H 0.3822 0.4598 0.0956 0.022 Uiso 1 1 calc R
C1 C 0.51254(19) 0.32222(19) 0.00660(13) 0.0209(4) Uani 1 1 d .
H1 H 0.4926 0.3736 -0.0343 0.025 Uiso 1 1 calc R
C2 C 0.57968(19) 0.23644(19) -0.00659(13) 0.0213(4) Uani 1 1 d .
H2 H 0.6153 0.2168 -0.0570 0.026 Uiso 1 1 calc R
C3 C 0.58367(17) 0.18455(18) 0.07108(12) 0.0175(3) Uani 1 1 d .
C4 C 0.63939(17) 0.08647(17) 0.09587(13) 0.0181(3) Uani 1 1 d .
C5 C 0.70818(19) 0.03374(19) 0.04095(14) 0.0230(4) Uani 1 1 d .
H5 H 0.7185 0.0597 -0.0140 0.028 Uiso 1 1 calc R
C6 C 0.7608(2) -0.0570(2) 0.06836(15) 0.0266(4) Uani 1 1 d .
H6 H 0.8095 -0.0932 0.0331 0.032 Uiso 1 1 calc R
C7 C 0.7414(2) -0.0942(2) 0.14791(15) 0.0264(4) Uani 1 1 d .
H7 H 0.7771 -0.1560 0.1684 0.032 Uiso 1 1 calc R
C8 C 0.6689(2) -0.03966(19) 0.19715(14) 0.0230(4) Uani 1 1 d .
H8 H 0.6538 -0.0677 0.2506 0.028 Uiso 1 1 calc R
C9 C 0.53298(19) 0.61066(18) 0.27102(14) 0.0208(4) Uani 1 1 d .
H9 H 0.5177 0.6744 0.2402 0.025 Uiso 1 1 calc R
C10 C 0.59742(19) 0.63370(18) 0.36335(14) 0.0222(4) Uani 1 1 d .
H10 H 0.6361 0.7148 0.4082 0.027 Uiso 1 1 calc R
C11 C 0.59305(17) 0.51065(17) 0.37624(13) 0.0170(3) Uani 1 1 d .
C12 C 0.63217(17) 0.46743(18) 0.45982(13) 0.0176(3) Uani 1 1 d .
C13 C 0.70317(19) 0.5549(2) 0.54453(14) 0.0224(4) Uani 1 1 d .
H13 H 0.7283 0.6456 0.5497 0.027 Uiso 1 1 calc R
C14 C 0.7371(2) 0.5083(2) 0.62167(14) 0.0250(4) Uani 1 1 d .
H14 H 0.7857 0.5667 0.6802 0.030 Uiso 1 1 calc R
C15 C 0.6992(2) 0.3763(2) 0.61211(14) 0.0243(4) Uani 1 1 d .
H15 H 0.7224 0.3418 0.6634 0.029 Uiso 1 1 calc R
C16 C 0.62620(19) 0.2952(2) 0.52563(13) 0.0217(4) Uani 1 1 d .
H16 H 0.5991 0.2043 0.5195 0.026 Uiso 1 1 calc R
C17 C 0.15555(18) 0.29454(19) 0.11713(13) 0.0203(3) Uani 1 1 d .
H17 H 0.1203 0.3352 0.0732 0.024 Uiso 1 1 calc R
C18 C 0.08459(18) 0.21209(19) 0.16044(14) 0.0208(4) Uani 1 1 d .
H18 H -0.0074 0.1840 0.1524 0.025 Uiso 1 1 calc R
C19 C 0.17914(17) 0.17929(17) 0.21904(12) 0.0165(3) Uani 1 1 d .
C20 C 0.17101(18) 0.11028(17) 0.29225(13) 0.0173(3) Uani 1 1 d .
C21 C 0.05219(19) 0.0576(2) 0.31164(14) 0.0237(4) Uani 1 1 d .
H21 H -0.0266 0.0625 0.2757 0.028 Uiso 1 1 calc R
C22 C 0.0507(2) -0.0022(2) 0.38416(16) 0.0289(4) Uani 1 1 d .
H22 H -0.0291 -0.0386 0.3987 0.035 Uiso 1 1 calc R
C23 C 0.1668(2) -0.0081(2) 0.43517(15) 0.0272(4) Uani 1 1 d .
H23 H 0.1684 -0.0493 0.4848 0.033 Uiso 1 1 calc R
C24 C 0.2815(2) 0.04806(19) 0.41174(13) 0.0216(4) Uani 1 1 d .
H24 H 0.3612 0.0440 0.4469 0.026 Uiso 1 1 calc R
C25 C 0.3086(2) -0.13369(19) 0.20369(14) 0.0222(4) Uani 1 1 d .
C26 C 0.1708(2) -0.2224(2) 0.15176(19) 0.0370(5) Uani 1 1 d .
H26A H 0.1666 -0.3129 0.1458 0.056 Uiso 1 1 calc R
H26B H 0.1475 -0.2076 0.0898 0.056 Uiso 1 1 calc R
H26C H 0.1093 -0.2041 0.1860 0.056 Uiso 1 1 calc R
C27 C 0.81782(19) 0.2437(2) 0.37226(14) 0.0221(4) Uani 1 1 d .
C28 C 0.9556(2) 0.3354(3) 0.4039(2) 0.0404(6) Uani 1 1 d .
H28A H 1.0022 0.3199 0.4606 0.061 Uiso 1 1 calc R
H28B H 0.9549 0.4248 0.4165 0.061 Uiso 1 1 calc R
H28C H 0.9999 0.3215 0.3552 0.061 Uiso 1 1 calc R
C29 C 0.8413(2) 0.5204(2) 0.22368(18) 0.0322(5) Uani 1 1 d .
H29 H 0.7675 0.4611 0.2401 0.039 Uiso 1 1 calc R
Cl1 Cl 0.77611(6) 0.58482(6) 0.13462(6) 0.04616(16) Uani 1 1 d .
Cl2 Cl 0.93659(7) 0.43127(6) 0.18422(5) 0.04124(14) Uani 1 1 d .
Cl3 Cl 0.93601(8) 0.64508(7) 0.32248(6) 0.05099(17) Uani 1 1 d .
Eu1 Eu 0.499242(8) 0.181280(8) 0.277195(6) 0.01357(3) Uani 1 1 d .
N1 N 0.47968(15) 0.32140(15) 0.08702(11) 0.0172(3) Uani 1 1 d .
N2 N 0.52282(15) 0.23652(15) 0.12756(10) 0.0164(3) Uani 1 1 d .
N3 N 0.61913(15) 0.05043(15) 0.17329(11) 0.0190(3) Uani 1 1 d .
N4 N 0.49520(15) 0.48211(15) 0.23177(11) 0.0171(3) Uani 1 1 d .
N5 N 0.53322(15) 0.42015(14) 0.29596(11) 0.0162(3) Uani 1 1 d .
N6 N 0.59153(15) 0.33739(15) 0.45001(11) 0.0178(3) Uani 1 1 d .
N7 N 0.28313(15) 0.30756(15) 0.14758(11) 0.0172(3) Uani 1 1 d .
N8 N 0.29764(15) 0.23471(15) 0.20915(11) 0.0168(3) Uani 1 1 d .
N9 N 0.28584(15) 0.10730(15) 0.34267(11) 0.0174(3) Uani 1 1 d .
O1 O 0.54667(14) 0.04113(14) 0.37240(10) 0.0212(3) Uani 1 1 d D
H1A H 0.499(2) -0.0348(19) 0.3385(17) 0.032 Uiso 1 1 d D
H1B H 0.6277(17) 0.062(3) 0.3829(19) 0.032 Uiso 1 1 d D
O2 O 0.34437(13) -0.02310(13) 0.18734(9) 0.0196(3) Uani 1 1 d .
O3 O 0.37739(16) -0.17397(14) 0.25942(12) 0.0297(3) Uani 1 1 d .
O4 O 0.73198(13) 0.27775(13) 0.32332(9) 0.0199(3) Uani 1 1 d .
O5 O 0.79688(15) 0.13878(16) 0.39572(11) 0.0284(3) Uani 1 1 d .

loop_
_atom_site_aniso_label
_atom_site_aniso_U_11
_atom_site_aniso_U_22
_atom_site_aniso_U_33
_atom_site_aniso_U_23
_atom_site_aniso_U_13
_atom_site_aniso_U_12
B1 0.0188(9) 0.0170(9) 0.0204(9) 0.0071(7) 0.0050(7) 0.0077(7)
C1 0.0236(9) 0.0213(9) 0.0175(8) 0.0069(7) 0.0065(7) 0.0048(7)
C2 0.0230(9) 0.0219(9) 0.0181(8) 0.0035(7) 0.0091(7) 0.0044(7)
C3 0.0150(8) 0.0180(8) 0.0165(8) 0.0012(6) 0.0043(6) 0.0029(6)
C4 0.0134(7) 0.0166(8) 0.0197(8) -0.0009(6) 0.0025(6) 0.0028(6)
C5 0.0191(9) 0.0225(9) 0.0234(9) -0.0024(7) 0.0064(7) 0.0055(7)
C6 0.0189(9) 0.0245(9) 0.0309(10) -0.0059(8) 0.0042(8) 0.0086(8)
C7 0.0223(9) 0.0216(9) 0.0318(11) -0.0007(8) 0.0015(8) 0.0106(8)
C8 0.0237(9) 0.0196(8) 0.0230(9) 0.0018(7) 0.0020(7) 0.0084(7)
C9 0.0231(9) 0.0147(8) 0.0272(9) 0.0068(7) 0.0099(7) 0.0072(7)
C10 0.0230(9) 0.0154(8) 0.0264(10) 0.0007(7) 0.0062(7) 0.0067(7)
C11 0.0151(8) 0.0161(8) 0.0196(8) 0.0021(6) 0.0050(6) 0.0060(6)
C12 0.0140(7) 0.0201(8) 0.0191(8) 0.0026(7) 0.0051(6) 0.0070(7)
C13 0.0199(9) 0.0217(9) 0.0219(9) -0.0005(7) 0.0038(7) 0.0062(7)
C14 0.0214(9) 0.0301(10) 0.0176(9) -0.0017(8) 0.0017(7) 0.0067(8)
C15 0.0228(9) 0.0331(11) 0.0179(9) 0.0068(8) 0.0056(7) 0.0102(8)
C16 0.0219(9) 0.0244(9) 0.0196(9) 0.0066(7) 0.0065(7) 0.0076(7)
C17 0.0192(8) 0.0210(8) 0.0213(9) 0.0052(7) 0.0025(7) 0.0097(7)
C18 0.0158(8) 0.0215(9) 0.0242(9) 0.0045(7) 0.0028(7) 0.0071(7)
C19 0.0151(8) 0.0158(8) 0.0178(8) 0.0027(6) 0.0036(6) 0.0057(6)
C20 0.0179(8) 0.0157(8) 0.0183(8) 0.0029(6) 0.0062(6) 0.0055(6)
C21 0.0172(8) 0.0270(10) 0.0259(10) 0.0064(8) 0.0068(7) 0.0053(7)
C22 0.0243(10) 0.0332(11) 0.0310(11) 0.0118(9) 0.0145(8) 0.0050(9)
C23 0.0302(10) 0.0324(11) 0.0248(10) 0.0137(8) 0.0137(8) 0.0105(9)
C24 0.0241(9) 0.0236(9) 0.0197(9) 0.0075(7) 0.0075(7) 0.0092(8)
C25 0.0242(9) 0.0176(8) 0.0258(9) 0.0035(7) 0.0124(7) 0.0058(7)
C26 0.0282(11) 0.0294(11) 0.0437(14) 0.0090(10) 0.0088(10) -0.0043(9)
C27 0.0182(8) 0.0272(9) 0.0203(9) 0.0035(7) 0.0045(7) 0.0085(7)
C28 0.0230(11) 0.0376(13) 0.0523(16) 0.0139(12) -0.0033(10) 0.0053(10)
C29 0.0268(10) 0.0234(10) 0.0498(14) 0.0084(10) 0.0153(10) 0.0104(9)
Cl1 0.0337(3) 0.0320(3) 0.0702(5) 0.0160(3) 0.0017(3) 0.0138(2)
Cl2 0.0467(3) 0.0411(3) 0.0511(4) 0.0142(3) 0.0216(3) 0.0301(3)
Cl3 0.0519(4) 0.0418(4) 0.0525(4) -0.0025(3) 0.0135(3) 0.0146(3)
Eu1 0.01432(4) 0.01328(4) 0.01438(4) 0.00434(3) 0.00419(3) 0.00570(3)
N1 0.0194(7) 0.0174(7) 0.0166(7) 0.0066(6) 0.0058(6) 0.0065(6)
N2 0.0186(7) 0.0154(7) 0.0159(7) 0.0034(5) 0.0052(5) 0.0069(6)
N3 0.0179(7) 0.0168(7) 0.0201(7) 0.0014(6) 0.0036(6) 0.0057(6)
N4 0.0194(7) 0.0148(7) 0.0191(7) 0.0061(6) 0.0063(6) 0.0070(6)
N5 0.0177(7) 0.0145(7) 0.0178(7) 0.0048(6) 0.0043(5) 0.0071(6)
N6 0.0173(7) 0.0191(7) 0.0173(7) 0.0029(6) 0.0056(6) 0.0068(6)
N7 0.0176(7) 0.0179(7) 0.0189(7) 0.0075(6) 0.0050(6) 0.0082(6)
N8 0.0172(7) 0.0170(7) 0.0180(7) 0.0069(6) 0.0051(5) 0.0070(6)
N9 0.0183(7) 0.0177(7) 0.0177(7) 0.0045(6) 0.0064(6) 0.0068(6)
O1 0.0230(7) 0.0214(7) 0.0224(7) 0.0089(5) 0.0059(5) 0.0104(6)
O2 0.0215(6) 0.0161(6) 0.0203(6) 0.0038(5) 0.0071(5) 0.0047(5)
O3 0.0347(8) 0.0202(7) 0.0368(9) 0.0110(6) 0.0100(7) 0.0103(6)
O4 0.0154(6) 0.0242(7) 0.0197(6) 0.0040(5) 0.0041(5) 0.0074(5)
O5 0.0251(7) 0.0332(8) 0.0299(8) 0.0135(6) 0.0054(6) 0.0123(6)

loop_
_atom_type_symbol
_atom_type_description
_atom_type_scat_dispersion_real
_atom_type_scat_dispersion_imag
_atom_type_scat_source
C C 0.0033 0.0016 'International Tables Vol C Tables 4.2.6.8 and 6.1.1.4'
H H 0.0000 0.0000 'International Tables Vol C Tables 4.2.6.8 and 6.1.1.4'
B B 0.0013 0.0007 'International Tables Vol C Tables 4.2.6.8 and 6.1.1.4'
Cl Cl 0.1484 0.1585 'International Tables Vol C Tables 4.2.6.8 and 6.1.1.4'
Eu Eu -0.1578 3.6682 'International Tables Vol C Tables 4.2.6.8 and 6.1.1.4'
N N 0.0061 0.0033 'International Tables Vol C Tables 4.2.6.8 and 6.1.1.4'
O O 0.0106 0.0060 'International Tables Vol C Tables 4.2.6.8 and 6.1.1.4'

loop_
_geom_angle_atom_site_label_1
_geom_angle_atom_site_label_2
_geom_angle_atom_site_label_3
_geom_angle
N1 B1 N7 108.52(15)
N1 B1 N4 108.96(15)
N7 B1 N4 107.43(15)
N1 B1 H1C 110.6
N7 B1 H1C 110.6
N4 B1 H1C 110.6
N1 C1 C2 108.73(17)
N1 C1 H1 125.6
C2 C1 H1 125.6
C1 C2 C3 104.45(16)
C1 C2 H2 127.8
C3 C2 H2 127.8
N2 C3 C2 110.42(17)
N2 C3 C4 119.07(16)
C2 C3 C4 130.49(17)
N3 C4 C5 122.99(18)
N3 C4 C3 116.11(16)
C5 C4 C3 120.90(18)
C6 C5 C4 118.6(2)
C6 C5 H5 120.7
C4 C5 H5 120.7
C5 C6 C7 119.03(19)
C5 C6 H6 120.5
C7 C6 H6 120.5
C6 C7 C8 118.75(19)
C6 C7 H7 120.6
C8 C7 H7 120.6
N3 C8 C7 123.5(2)
N3 C8 H8 118.3
C7 C8 H8 118.3
N4 C9 C10 108.48(16)
N4 C9 H9 125.8
C10 C9 H9 125.8
C9 C10 C11 104.61(17)
C9 C10 H10 127.7
C11 C10 H10 127.7
N5 C11 C10 110.20(17)
N5 C11 C12 117.91(16)
C10 C11 C12 131.71(17)
N6 C12 C13 122.23(18)
N6 C12 C11 116.01(16)
C13 C12 C11 121.73(17)
C12 C13 C14 119.24(19)
C12 C13 H13 120.4
C14 C13 H13 120.4
C15 C14 C13 119.09(18)
C15 C14 H14 120.5
C13 C14 H14 120.5
C14 C15 C16 118.28(19)
C14 C15 H15 120.9
C16 C15 H15 120.9
N6 C16 C15 123.94(19)
N6 C16 H16 118.0
C15 C16 H16 118.0
N7 C17 C18 108.62(16)
N7 C17 H17 125.7
C18 C17 H17 125.7
C17 C18 C19 104.36(16)
C17 C18 H18 127.8
C19 C18 H18 127.8
N8 C19 C18 110.31(16)
N8 C19 C20 117.57(16)
C18 C19 C20 131.73(17)
N9 C20 C21 122.47(17)
N9 C20 C19 116.18(16)
C21 C20 C19 121.25(17)
C22 C21 C20 118.94(19)
C22 C21 H21 120.5
C20 C21 H21 120.5
C23 C22 C21 119.25(19)
C23 C22 H22 120.4
C21 C22 H22 120.4
C22 C23 C24 118.15(19)
C22 C23 H23 120.9
C24 C23 H23 120.9
N9 C24 C23 123.82(19)
N9 C24 H24 118.1
C23 C24 H24 118.1
O3 C25 O2 125.06(19)
O3 C25 C26 118.18(19)
O2 C25 C26 116.75(19)
C25 C26 H26A 109.5
C25 C26 H26B 109.5
H26A C26 H26B 109.5
C25 C26 H26C 109.5
H26A C26 H26C 109.5
H26B C26 H26C 109.5
O5 C27 O4 125.29(19)
O5 C27 C28 117.14(19)
O4 C27 C28 117.57(19)
C27 C28 H28A 109.5
C27 C28 H28B 109.5
H28A C28 H28B 109.5
C27 C28 H28C 109.5
H28A C28 H28C 109.5
H28B C28 H28C 109.5
Cl3 C29 Cl2 110.32(13)
Cl3 C29 Cl1 110.33(12)
Cl2 C29 Cl1 109.41(14)
Cl3 C29 H29 108.9
Cl2 C29 H29 108.9
Cl1 C29 H29 108.9
O2 Eu1 O4 136.35(5)
O2 Eu1 O1 78.87(5)
O4 Eu1 O1 82.51(5)
O2 Eu1 N2 87.77(5)
O4 Eu1 N2 83.01(5)
O1 Eu1 N2 141.73(5)
O2 Eu1 N5 139.23(5)
O4 Eu1 N5 76.76(5)
O1 Eu1 N5 137.92(5)
N2 Eu1 N5 71.32(5)
O2 Eu1 N8 75.80(5)
O4 Eu1 N8 139.44(5)
O1 Eu1 N8 135.44(5)
N2 Eu1 N8 73.01(5)
N5 Eu1 N8 64.88(5)
O2 Eu1 N6 142.46(5)
O4 Eu1 N6 66.97(5)
O1 Eu1 N6 76.28(5)
N2 Eu1 N6 128.58(5)
N5 Eu1 N6 62.00(5)
N8 Eu1 N6 103.51(5)
O2 Eu1 N9 67.02(5)
O4 Eu1 N9 143.49(5)
O1 Eu1 N9 75.31(5)
N2 Eu1 N9 131.48(5)
N5 Eu1 N9 100.93(5)
N8 Eu1 N9 61.22(5)
N6 Eu1 N9 79.68(5)
O2 Eu1 N3 70.73(5)
O4 Eu1 N3 67.27(5)
O1 Eu1 N3 79.64(5)
N2 Eu1 N3 62.09(5)
N5 Eu1 N3 123.12(5)
N8 Eu1 N3 123.83(5)
N6 Eu1 N3 130.30(5)
N9 Eu1 N3 134.02(5)
O2 Eu1 H1A 61.2(4)
O4 Eu1 H1A 94.8(5)
O1 Eu1 H1A 17.8(4)
N2 Eu1 H1A 131.7(5)
N5 Eu1 H1A 154.9(5)
N8 Eu1 H1A 125.6(5)
N6 Eu1 H1A 93.0(5)
N9 Eu1 H1A 71.8(6)
N3 Eu1 H1A 72.6(6)
O2 Eu1 H1B 90.6(5)
O4 Eu1 H1B 65.1(4)
O1 Eu1 H1B 17.7(4)
N2 Eu1 H1B 130.6(5)
N5 Eu1 H1B 129.7(5)
N8 Eu1 H1B 152.9(4)
N6 Eu1 H1B 73.2(6)
N9 Eu1 H1B 92.0(4)
N3 Eu1 H1B 70.9(6)
H1A Eu1 H1B 31.2(6)
C1 N1 N2 110.13(15)
C1 N1 B1 129.21(16)
N2 N1 B1 120.66(14)
C3 N2 N1 106.27(15)
C3 N2 Eu1 124.82(12)
N1 N2 Eu1 128.91(11)
C8 N3 C4 117.14(17)
C8 N3 Eu1 124.97(13)
C4 N3 Eu1 117.67(12)
C9 N4 N5 109.89(15)
C9 N4 B1 130.16(16)
N5 N4 B1 119.50(15)
C11 N5 N4 106.78(15)
C11 N5 Eu1 124.15(12)
N4 N5 Eu1 129.06(11)
C16 N6 C12 117.20(16)
C16 N6 Eu1 122.97(13)
C12 N6 Eu1 118.17(12)
C17 N7 N8 109.65(15)
C17 N7 B1 130.72(16)
N8 N7 B1 118.97(15)
C19 N8 N7 107.01(15)
C19 N8 Eu1 124.09(12)
N7 N8 Eu1 128.33(11)
C24 N9 C20 117.34(16)
C24 N9 Eu1 124.11(12)
C20 N9 Eu1 117.53(11)
Eu1 O1 H1A 103.3(19)
Eu1 O1 H1B 101.3(19)
H1A O1 H1B 119(3)
C25 O2 Eu1 132.94(13)
C27 O4 Eu1 129.38(13)

loop_
_geom_bond_atom_site_label_1
_geom_bond_atom_site_label_2
_geom_bond_distance
B1 N1 1.541(3)
B1 N7 1.544(3)
B1 N4 1.549(3)
B1 H1C 1.0000
C1 N1 1.346(2)
C1 C2 1.374(3)
C1 H1 0.9500
C2 C3 1.402(3)
C2 H2 0.9500
C3 N2 1.342(2)
C3 C4 1.462(3)
C4 N3 1.350(2)
C4 C5 1.398(3)
C5 C6 1.381(3)
C5 H5 0.9500
C6 C7 1.384(3)
C6 H6 0.9500
C7 C8 1.388(3)
C7 H7 0.9500
C8 N3 1.340(2)
C8 H8 0.9500
C9 N4 1.351(2)
C9 C10 1.379(3)
C9 H9 0.9500
C10 C11 1.404(3)
C10 H10 0.9500
C11 N5 1.339(2)
C11 C12 1.464(3)
C12 N6 1.357(2)
C12 C13 1.388(3)
C13 C14 1.389(3)
C13 H13 0.9500
C14 C15 1.378(3)
C14 H14 0.9500
C15 C16 1.387(3)
C15 H15 0.9500
C16 N6 1.342(2)
C16 H16 0.9500
C17 N7 1.348(2)
C17 C18 1.382(3)
C17 H17 0.9500
C18 C19 1.403(3)
C18 H18 0.9500
C19 N8 1.333(2)
C19 C20 1.464(3)
C20 N9 1.354(2)
C20 C21 1.393(3)
C21 C22 1.385(3)
C21 H21 0.9500
C22 C23 1.383(3)
C22 H22 0.9500
C23 C24 1.393(3)
C23 H23 0.9500
C24 N9 1.337(2)
C24 H24 0.9500
C25 O3 1.249(3)
C25 O2 1.266(2)
C25 C26 1.516(3)
C26 H26A 0.9800
C26 H26B 0.9800
C26 H26C 0.9800
C27 O5 1.253(3)
C27 O4 1.269(2)
C27 C28 1.496(3)
C28 H28A 0.9800
C28 H28B 0.9800
C28 H28C 0.9800
C29 Cl3 1.751(3)
C29 Cl2 1.756(2)
C29 Cl1 1.762(3)
C29 H29 1.0000
Eu1 O2 2.3863(13)
Eu1 O4 2.3871(13)
Eu1 O1 2.3979(14)
Eu1 N2 2.5044(16)
Eu1 N5 2.5271(15)
Eu1 N8 2.5319(15)
Eu1 N6 2.6882(16)
Eu1 N9 2.7186(15)
Eu1 N3 2.7353(16)
Eu1 H1A 2.73(3)
Eu1 H1B 2.69(3)
N1 N2 1.356(2)
N4 N5 1.356(2)
N7 N8 1.356(2)
O1 H1A 0.858(17)
O1 H1B 0.832(17)

loop_
_geom_hbond_atom_site_label_D
_geom_hbond_atom_site_label_H
_geom_hbond_atom_site_label_A
_geom_hbond_distance_DH
_geom_hbond_distance_HA
_geom_hbond_distance_DA
_geom_hbond_angle_DHA
O1 H1B O5 0.832(17) 1.775(18) 2.593(2) 167(3)
O1 H1A O3 0.858(17) 1.775(18) 2.619(2) 167(3)

loop_
_geom_torsion_atom_site_label_1
_geom_torsion_atom_site_label_2
_geom_torsion_atom_site_label_3
_geom_torsion_atom_site_label_4
_geom_torsion
N1 C1 C2 C3 0.3(2)
C1 C2 C3 N2 -0.2(2)
C1 C2 C3 C4 178.62(18)
N2 C3 C4 N3 3.2(2)
C2 C3 C4 N3 -175.51(19)
N2 C3 C4 C5 -177.38(17)
C2 C3 C4 C5 3.9(3)
N3 C4 C5 C6 -1.7(3)
C3 C4 C5 C6 178.89(17)
C4 C5 C6 C7 1.3(3)
C5 C6 C7 C8 0.4(3)
C6 C7 C8 N3 -1.9(3)
N4 C9 C10 C11 -1.0(2)
C9 C10 C11 N5 1.8(2)
C9 C10 C11 C12 -173.11(18)
N5 C11 C12 N6 -6.8(2)
C10 C11 C12 N6 167.80(19)
N5 C11 C12 C13 175.16(17)
C10 C11 C12 C13 -10.3(3)
N6 C12 C13 C14 1.7(3)
C11 C12 C13 C14 179.68(17)
C12 C13 C14 C15 0.0(3)
C13 C14 C15 C16 -1.2(3)
C14 C15 C16 N6 1.0(3)
N7 C17 C18 C19 0.8(2)
C17 C18 C19 N8 -1.9(2)
C17 C18 C19 C20 170.52(19)
N8 C19 C20 N9 -1.1(2)
C18 C19 C20 N9 -173.11(19)
N8 C19 C20 C21 175.38(17)
C18 C19 C20 C21 3.4(3)
N9 C20 C21 C22 -1.1(3)
C19 C20 C21 C22 -177.37(19)
C20 C21 C22 C23 -0.1(3)
C21 C22 C23 C24 0.7(3)
C22 C23 C24 N9 -0.1(3)
C2 C1 N1 N2 -0.3(2)
C2 C1 N1 B1 178.64(18)
N7 B1 N1 C1 122.2(2)
N4 B1 N1 C1 -121.1(2)
N7 B1 N1 N2 -59.0(2)
N4 B1 N1 N2 57.7(2)
C2 C3 N2 N1 0.0(2)
C4 C3 N2 N1 -178.96(15)
C2 C3 N2 Eu1 -179.90(12)
C4 C3 N2 Eu1 1.1(2)
C1 N1 N2 C3 0.2(2)
B1 N1 N2 C3 -178.86(16)
C1 N1 N2 Eu1 -179.92(12)
B1 N1 N2 Eu1 1.0(2)
O2 Eu1 N2 C3 -72.05(14)
O4 Eu1 N2 C3 65.21(14)
O1 Eu1 N2 C3 -3.23(18)
N5 Eu1 N2 C3 143.54(15)
N8 Eu1 N2 C3 -147.88(15)
N6 Eu1 N2 C3 118.18(14)
N9 Eu1 N2 C3 -128.27(14)
N3 Eu1 N2 C3 -2.73(13)
O2 Eu1 N2 N1 108.08(15)
O4 Eu1 N2 N1 -114.67(15)
O1 Eu1 N2 N1 176.90(12)
N5 Eu1 N2 N1 -36.33(14)
N8 Eu1 N2 N1 32.25(14)
N6 Eu1 N2 N1 -61.69(16)
N9 Eu1 N2 N1 51.85(16)
N3 Eu1 N2 N1 177.39(16)
C7 C8 N3 C4 1.5(3)
C7 C8 N3 Eu1 -172.83(15)
C5 C4 N3 C8 0.3(3)
C3 C4 N3 C8 179.77(16)
C5 C4 N3 Eu1 175.10(14)
C3 C4 N3 Eu1 -5.5(2)
O2 Eu1 N3 C8 -83.44(15)
O4 Eu1 N3 C8 84.43(15)
O1 Eu1 N3 C8 -1.72(15)
N2 Eu1 N3 C8 178.59(17)
N5 Eu1 N3 C8 139.69(14)
N8 Eu1 N3 C8 -140.27(14)
N6 Eu1 N3 C8 60.16(17)
N9 Eu1 N3 C8 -59.38(17)
O2 Eu1 N3 C4 102.26(13)
O4 Eu1 N3 C4 -89.86(13)
O1 Eu1 N3 C4 -176.02(14)
N2 Eu1 N3 C4 4.30(12)
N5 Eu1 N3 C4 -34.61(15)
N8 Eu1 N3 C4 45.44(14)
N6 Eu1 N3 C4 -114.13(13)
N9 Eu1 N3 C4 126.33(12)
C10 C9 N4 N5 0.0(2)
C10 C9 N4 B1 172.06(18)
N1 B1 N4 C9 127.01(19)
N7 B1 N4 C9 -115.6(2)
N1 B1 N4 N5 -61.6(2)
N7 B1 N4 N5 55.8(2)
C10 C11 N5 N4 -1.8(2)
C12 C11 N5 N4 173.87(15)
C10 C11 N5 Eu1 179.38(12)
C12 C11 N5 Eu1 -5.0(2)
C9 N4 N5 C11 1.1(2)
B1 N4 N5 C11 -171.92(15)
C9 N4 N5 Eu1 179.87(12)
B1 N4 N5 Eu1 6.8(2)
O2 Eu1 N5 C11 147.80(12)
O4 Eu1 N5 C11 -62.27(14)
O1 Eu1 N5 C11 0.30(17)
N2 Eu1 N5 C11 -149.26(15)
N8 Eu1 N5 C11 131.23(15)
N6 Eu1 N5 C11 8.45(13)
N9 Eu1 N5 C11 80.43(14)
N3 Eu1 N5 C11 -113.41(14)
O2 Eu1 N5 N4 -30.75(17)
O4 Eu1 N5 N4 119.18(15)
O1 Eu1 N5 N4 -178.25(12)
N2 Eu1 N5 N4 32.19(14)
N8 Eu1 N5 N4 -47.32(14)
N6 Eu1 N5 N4 -170.10(16)
N9 Eu1 N5 N4 -98.12(14)
N3 Eu1 N5 N4 68.04(15)
C15 C16 N6 C12 0.6(3)
C15 C16 N6 Eu1 165.66(15)
C13 C12 N6 C16 -2.0(3)
C11 C12 N6 C16 179.95(16)
C13 C12 N6 Eu1 -167.74(14)
C11 C12 N6 Eu1 14.19(19)
O2 Eu1 N6 C16 47.73(17)
O4 Eu1 N6 C16 -89.77(14)
O1 Eu1 N6 C16 -2.18(14)
N2 Eu1 N6 C16 -149.21(13)
N5 Eu1 N6 C16 -176.57(16)
N8 Eu1 N6 C16 131.90(14)
N9 Eu1 N6 C16 75.07(14)
N3 Eu1 N6 C16 -65.44(16)
O2 Eu1 N6 C12 -147.39(12)
O4 Eu1 N6 C12 75.12(13)
O1 Eu1 N6 C12 162.71(13)
N2 Eu1 N6 C12 15.68(15)
N5 Eu1 N6 C12 -11.68(12)
N8 Eu1 N6 C12 -63.21(13)
N9 Eu1 N6 C12 -120.05(13)
N3 Eu1 N6 C12 99.44(13)
C18 C17 N7 N8 0.6(2)
C18 C17 N7 B1 -169.84(18)
N1 B1 N7 C17 -122.0(2)
N4 B1 N7 C17 120.3(2)
N1 B1 N7 N8 68.3(2)
N4 B1 N7 N8 -49.4(2)
C18 C19 N8 N7 2.3(2)
C20 C19 N8 N7 -171.33(15)
C18 C19 N8 Eu1 -169.65(12)
C20 C19 N8 Eu1 16.7(2)
C17 N7 N8 C19 -1.8(2)
B1 N7 N8 C19 169.92(16)
C17 N7 N8 Eu1 169.73(12)
B1 N7 N8 Eu1 -18.6(2)
O2 Eu1 N8 C19 55.12(14)
O4 Eu1 N8 C19 -156.41(13)
O1 Eu1 N8 C19 -2.13(18)
N2 Eu1 N8 C19 147.15(15)
N5 Eu1 N8 C19 -135.95(15)
N6 Eu1 N8 C19 -86.18(15)
N9 Eu1 N8 C19 -16.18(13)
N3 Eu1 N8 C19 109.71(14)
O2 Eu1 N8 N7 -115.08(15)
O4 Eu1 N8 N7 33.38(18)
O1 Eu1 N8 N7 -172.34(13)
N2 Eu1 N8 N7 -23.06(14)
N5 Eu1 N8 N7 53.85(14)
N6 Eu1 N8 N7 103.61(15)
N9 Eu1 N8 N7 173.61(16)
N3 Eu1 N8 N7 -60.50(16)
C23 C24 N9 C20 -1.1(3)
C23 C24 N9 Eu1 -169.28(15)
C21 C20 N9 C24 1.7(3)
C19 C20 N9 C24 178.12(16)
C21 C20 N9 Eu1 170.68(14)
C19 C20 N9 Eu1 -12.9(2)
O2 Eu1 N9 C24 96.73(15)
O4 Eu1 N9 C24 -41.71(18)
O1 Eu1 N9 C24 12.79(15)
N2 Eu1 N9 C24 161.17(14)
N5 Eu1 N9 C24 -124.17(15)
N8 Eu1 N9 C24 -177.35(16)
N6 Eu1 N9 C24 -65.58(15)
N3 Eu1 N9 C24 72.01(16)
O2 Eu1 N9 C20 -71.44(13)
O4 Eu1 N9 C20 150.12(12)
O1 Eu1 N9 C20 -155.38(14)
N2 Eu1 N9 C20 -7.00(15)
N5 Eu1 N9 C20 67.66(13)
N8 Eu1 N9 C20 14.48(12)
N6 Eu1 N9 C20 126.25(13)
N3 Eu1 N9 C20 -96.16(13)
O3 C25 O2 Eu1 -26.7(3)
C26 C25 O2 Eu1 152.68(15)
O4 Eu1 O2 C25 75.90(18)
O1 Eu1 O2 C25 9.41(16)
N2 Eu1 O2 C25 153.34(17)
N5 Eu1 O2 C25 -149.06(15)
N8 Eu1 O2 C25 -133.62(17)
N6 Eu1 O2 C25 -39.8(2)
N9 Eu1 O2 C25 -69.22(16)
N3 Eu1 O2 C25 92.20(17)
O5 C27 O4 Eu1 10.9(3)
C28 C27 O4 Eu1 -169.72(16)
O2 Eu1 O4 C27 -61.61(18)
O1 Eu1 O4 C27 3.55(16)
N2 Eu1 O4 C27 -140.93(16)
N5 Eu1 O4 C27 146.69(17)
N8 Eu1 O4 C27 165.67(15)
N6 Eu1 O4 C27 81.78(16)
N9 Eu1 O4 C27 56.14(19)
N3 Eu1 O4 C27 -78.31(16)
